data_7235460
loop_
_publ_author_name
'Zhu, Xiaofei'
'Wang, Ning'
'Xie, Xiaoyan'
'Hou, Ruibin'
'Zhou, Defeng'
'Li, Yafeng'
'Hu, Jun'
'Li, Xinyuan'
'Liu, He'
'Nie, Wang'

_publ_section_title
;
 A series of interdigitated Cd(ii) coordination polymers based on
 4,6-dibenzoylisophthalic acid and flexible triazole ligands
;
_journal_issue 30
_journal_name_full 'RSC Adv.'
_journal_page_first 15816
_journal_paper_doi 10.1039/C4RA00246F
_journal_volume 4
_journal_year 2014
_chemical_formula_sum 'C32 H28 Cd N6 O6'
_chemical_formula_weight 705.00
_space_group_IT_number 2
_space_group_name_Hall '-P 1'
_space_group_name_H-M_alt 'P -1'
_symmetry_cell_setting triclinic
_symmetry_space_group_name_H-M 'P -1'
_atom_sites_solution_hydrogens geom
_atom_sites_solution_primary direct
_atom_sites_solution_secondary difmap
_audit_creation_method SHELXL-97
_cell_angle_alpha 99.133(3)
_cell_angle_beta 91.357(4)
_cell_angle_gamma 112.426(4)
_cell_formula_units_Z 2
_cell_length_a 10.3849(5)
_cell_length_b 11.6302(3)
_cell_length_c 13.8223(6)
_cell_measurement_reflns_used 5840
_cell_measurement_temperature 293(2)
_cell_measurement_theta_max 29.1669
_cell_measurement_theta_min 2.9920
_cell_volume 1517.11(12)
_computing_structure_refinement 'SHELXL-97 (Sheldrick, 1997)'
_computing_structure_solution 'SHELXS-97 (Sheldrick, 1990)'
_diffrn_ambient_temperature 293(2)
_diffrn_measured_fraction_theta_full 0.993
_diffrn_measured_fraction_theta_max 0.993
_diffrn_measurement_device_type 'multiwire proportional'
_diffrn_measurement_method '\w scans''
_diffrn_radiation_monochromator graphite
_diffrn_radiation_source 'fine-focus sealed tube'
_diffrn_radiation_type MoK\a
_diffrn_radiation_wavelength 0.71073
_diffrn_reflns_av_R_equivalents 0.0272
_diffrn_reflns_av_sigmaI/netI 0.0425
_diffrn_reflns_limit_h_max 12
_diffrn_reflns_limit_h_min -12
_diffrn_reflns_limit_k_max 14
_diffrn_reflns_limit_k_min -14
_diffrn_reflns_limit_l_max 17
_diffrn_reflns_limit_l_min -15
_diffrn_reflns_number 10196
_diffrn_reflns_theta_full 26.00
_diffrn_reflns_theta_max 26.00
_diffrn_reflns_theta_min 3.00
_exptl_absorpt_coefficient_mu 0.775
_exptl_absorpt_correction_T_max 1.00000
_exptl_absorpt_correction_T_min 0.92708
_exptl_absorpt_correction_type multi-scan
_exptl_absorpt_process_details
;
CrysAlisPro, Oxford Diffraction Ltd.,
Version 1.171.34.44 (release 25-10-2010 CrysAlis171 .NET)
(compiled Oct 25 2010,18:11:34)
Empirical absorption correction using spherical harmonics,
 implemented in SCALE3 ABSPACK scaling algorithm.
;
_exptl_crystal_colour colorless
_exptl_crystal_density_diffrn 1.543
_exptl_crystal_density_method 'not measured'
_exptl_crystal_description block
_exptl_crystal_F_000 716
_exptl_crystal_size_max 0.25
_exptl_crystal_size_mid 0.23
_exptl_crystal_size_min 0.22
_refine_diff_density_max 1.033
_refine_diff_density_min -1.222
_refine_diff_density_rms 0.078
_refine_ls_extinction_method none
_refine_ls_goodness_of_fit_ref 1.029
_refine_ls_hydrogen_treatment constr
_refine_ls_matrix_type full
_refine_ls_number_parameters 416
_refine_ls_number_reflns 5917
_refine_ls_number_restraints 0
_refine_ls_restrained_S_all 1.029
_refine_ls_R_factor_all 0.0439
_refine_ls_R_factor_gt 0.0375
_refine_ls_shift/su_max 0.001
_refine_ls_shift/su_mean 0.000
_refine_ls_structure_factor_coef Fsqd
_refine_ls_weighting_details 'calc w=1/[\s^2^(Fo^2^)+(0.0456P)^2^+1.3043P] where P=(Fo^2^+2Fc^2^)/3'
_refine_ls_weighting_scheme calc
_refine_ls_wR_factor_gt 0.0911
_refine_ls_wR_factor_ref 0.0954
_reflns_number_gt 5292
_reflns_number_total 5917
_reflns_threshold_expression >2sigma(I)
_cod_data_source_file c4ra00246f2.cif
_cod_data_source_block 1
_cod_depositor_comments
;
The following automatic conversions were performed:

data item '_symmetry_cell_setting' value 'Triclinic' was changed to
'triclinic' in accordance with the
/home/saulius/struct/COD-crude-data/automatic-downloads/DataCite-retrospective/RSC/depositions/lib/dictionaries/cif_core.dic
dictionary named 'cif_core.dic' version 2.4.2 last updated on
2011-04-26.

Automatic conversion script
Id: cif_fix_values 6909 2019-04-08 15:41:33Z antanas 
;
_cod_original_cell_volume 1517.11(11)
_cod_original_sg_symbol_H-M P-1
_cod_database_code 7235460

loop_
_symmetry_equiv_pos_as_xyz
'x, y, z'
'-x, -y, -z'

loop_
_atom_site_label
_atom_site_type_symbol
_atom_site_fract_x
_atom_site_fract_y
_atom_site_fract_z
_atom_site_U_iso_or_equiv
_atom_site_adp_type
_atom_site_occupancy
_atom_site_symmetry_multiplicity
_atom_site_calc_flag
_atom_site_refinement_flags
_atom_site_disorder_assembly
_atom_site_disorder_group
Cd1 Cd 0.69081(2) 0.55191(2) 0.419702(16) 0.02989(9) Uani 1 1 d . . .
C1 C 0.4429(3) 0.6297(3) 0.4087(2) 0.0297(7) Uani 1 1 d . . .
C2 C 0.3409(3) 0.6700(3) 0.3588(2) 0.0271(6) Uani 1 1 d . . .
C3 C 0.3778(3) 0.7400(3) 0.2834(2) 0.0308(7) Uani 1 1 d . . .
C4 C 0.2771(3) 0.7671(3) 0.2350(2) 0.0368(7) Uani 1 1 d . . .
H4 H 0.3027 0.8151 0.1855 0.044 Uiso 1 1 calc R . .
H7 H 1.1799 0.5873 0.4369 0.044 Uiso 1 1 d R . .
C5 C 1.1397(3) 0.7247(3) 0.2582(2) 0.0328(7) Uani 1 1 d . . .
C6 C 1.1028(3) 0.6554(3) 0.3345(2) 0.0295(6) Uani 1 1 d . . .
C7 C 1.2040(3) 0.6308(3) 0.3848(2) 0.0287(6) Uani 1 1 d . . .
C8 C 0.5256(3) 0.7911(3) 0.2536(2) 0.0366(7) Uani 1 1 d . . .
C9 C 0.6378(4) 0.8847(3) 0.3275(3) 0.0395(8) Uani 1 1 d . B .
C10 C 0.7745(4) 0.8972(4) 0.3201(3) 0.0525(10) Uani 1 1 d . . .
H10 H 0.7957 0.8455 0.2700 0.063 Uiso 1 1 calc R . .
C11 C 0.8802(4) 0.9862(4) 0.3870(4) 0.0666(12) Uani 1 1 d . B .
H11 H 0.9720 0.9936 0.3815 0.080 Uiso 1 1 calc R . .
C12 C 0.8522(5) 1.0622(5) 0.4599(4) 0.0784(15) Uani 1 1 d . . .
H12 H 0.9255 1.1280 0.4993 0.094 Uiso 1 1 calc R A 1
C13 C 0.718(4) 1.044(5) 0.477(5) 0.057(9) Uani 0.50(16) 1 d P B 1
C13' C 0.717(4) 1.061(4) 0.455(3) 0.057(7) Uani 0.50(16) 1 d P B 2
H13 H 0.7003 1.1293 0.4890 0.069 Uiso 1 1 calc R . .
C14 C 0.6107(5) 0.9612(5) 0.4017(4) 0.0840(18) Uani 1 1 d . . .
H14 H 0.5207 0.9600 0.4038 0.101 Uiso 1 1 calc R B 1
C15 C 0.9561(3) 0.6117(3) 0.3654(2) 0.0308(7) Uani 1 1 d . . .
C16 C 1.0370(3) 0.7557(3) 0.1995(3) 0.0367(7) Uani 1 1 d . . .
C17 C 0.9233(4) 0.6523(3) 0.1326(2) 0.0385(8) Uani 1 1 d . . .
C18 C 0.8181(5) 0.6766(5) 0.0880(4) 0.0661(12) Uani 1 1 d . . .
H18 H 0.8163 0.7568 0.1023 0.079 Uiso 1 1 calc R . .
C19 C 0.7161(6) 0.5826(6) 0.0227(4) 0.0833(16) Uani 1 1 d . . .
H19 H 0.6447 0.5999 -0.0053 0.100 Uiso 1 1 calc R . .
C20 C 0.7171(5) 0.4668(5) -0.0015(3) 0.0711(13) Uani 1 1 d . . .
H20 H 0.6498 0.4050 -0.0479 0.085 Uiso 1 1 calc R . .
C21 C 0.8178(6) 0.4419(5) 0.0429(4) 0.0776(14) Uani 1 1 d . . .
H21 H 0.8180 0.3611 0.0278 0.093 Uiso 1 1 calc R . .
C22 C 0.9206(5) 0.5328(4) 0.1100(3) 0.0606(11) Uani 1 1 d . . .
H22 H 0.9883 0.5127 0.1400 0.073 Uiso 1 1 calc R . .
C23 C 0.6427(6) 0.2744(5) 0.2900(4) 0.0744(14) Uani 1 1 d . . .
H23 H 0.6953 0.2625 0.3400 0.089 Uiso 1 1 calc R . .
C24 C 0.5433(5) 0.3581(4) 0.2108(3) 0.0550(10) Uani 1 1 d . . .
H24 H 0.5085 0.4139 0.1902 0.066 Uiso 1 1 calc R . .
C25 C 0.7218(5) 0.7284(5) 0.6361(3) 0.0734(14) Uani 1 1 d . . .
H25 H 0.6424 0.7421 0.6189 0.088 Uiso 1 1 calc R . .
C26 C 0.8914(4) 0.6729(4) 0.6249(3) 0.0528(10) Uani 1 1 d . . .
H26 H 0.9571 0.6421 0.6010 0.063 Uiso 1 1 calc R . .
C27 C 0.9839(8) 0.7323(7) 0.8040(5) 0.123(3) Uani 1 1 d . . .
H27A H 0.9272 0.6890 0.8521 0.147 Uiso 1 1 calc R . .
H27B H 1.0482 0.6922 0.7848 0.147 Uiso 1 1 calc R . .
C28 C 1.0588(8) 0.8604(6) 0.8448(6) 0.122(3) Uani 1 1 d . . .
H28A H 0.9931 0.9011 0.8557 0.147 Uiso 1 1 calc R . .
H28B H 1.1203 0.9003 0.7975 0.147 Uiso 1 1 calc R . .
C29 C 1.1470(7) 0.8836(5) 0.9425(4) 0.0939(19) Uani 1 1 d . . .
H29A H 1.0866 0.8683 0.9956 0.113 Uiso 1 1 calc R . .
H29B H 1.1947 0.8259 0.9382 0.113 Uiso 1 1 calc R . .
H30A H 0.1995 0.0682 -0.0434 0.113 Uiso 1 1 d R . .
H30B H 0.3129 0.0236 -0.0883 0.113 Uiso 1 1 d R . .
H31A H 0.2744 0.0631 0.1141 0.113 Uiso 1 1 d R . .
H31B H 0.3759 -0.0007 0.0734 0.113 Uiso 1 1 d R . .
H32A H 0.5120 0.1768 0.0180 0.113 Uiso 1 1 d R . .
H32B H 0.4044 0.2394 0.0426 0.113 Uiso 1 1 d R . .
C30 C 0.2486(8) 0.0132(5) -0.0375(4) 0.097(2) Uani 1 1 d . . .
C31 C 0.3345(6) 0.0586(4) 0.0623(3) 0.0711(13) Uani 1 1 d . . .
C32 C 0.4459(8) 0.1849(5) 0.0644(4) 0.102(2) Uani 1 1 d . . .
N1 N 0.7830(3) 0.6707(3) 0.5718(2) 0.0427(7) Uani 1 1 d . . .
N2 N 0.7853(5) 0.7635(6) 0.7256(3) 0.1027(18) Uani 1 1 d . . .
N3 N 0.8927(5) 0.7249(5) 0.7162(3) 0.0877(15) Uani 1 1 d . . .
N4 N 0.6203(3) 0.3811(3) 0.2932(2) 0.0449(7) Uani 1 1 d . . .
N5 N 0.5217(4) 0.2451(3) 0.1608(2) 0.0647(10) Uani 1 1 d . . .
N6 N 0.5846(5) 0.1880(4) 0.2108(3) 0.0861(14) Uani 1 1 d . . .
O1 O 0.5371(2) 0.6173(2) 0.35760(18) 0.0401(5) Uani 1 1 d . . .
O2 O 0.4282(2) 0.6102(2) 0.49500(17) 0.0404(5) Uani 1 1 d . . .
O3 O 0.9148(2) 0.5203(2) 0.41041(18) 0.0423(6) Uani 1 1 d . . .
O4 O 0.8831(2) 0.6703(2) 0.34582(18) 0.0403(5) Uani 1 1 d . . .
O5 O 1.0554(3) 0.8663(2) 0.2024(2) 0.0565(7) Uani 1 1 d . . .
O6 O 0.5480(3) 0.7604(3) 0.16960(19) 0.0589(8) Uani 1 1 d . . .

loop_
_atom_site_aniso_label
_atom_site_aniso_U_11
_atom_site_aniso_U_22
_atom_site_aniso_U_33
_atom_site_aniso_U_23
_atom_site_aniso_U_13
_atom_site_aniso_U_12
Cd1 0.02032(13) 0.04005(15) 0.02920(13) 0.00699(10) 0.00254(9) 0.01139(10)
C1 0.0182(15) 0.0265(14) 0.0395(18) 0.0061(13) -0.0023(12) 0.0036(12)
C2 0.0193(15) 0.0323(15) 0.0293(15) 0.0055(12) 0.0028(12) 0.0095(12)
C3 0.0231(16) 0.0372(16) 0.0330(16) 0.0097(13) 0.0053(12) 0.0114(13)
C4 0.0295(17) 0.0463(18) 0.0386(18) 0.0186(15) 0.0068(14) 0.0146(15)
C5 0.0265(16) 0.0387(17) 0.0350(16) 0.0097(14) 0.0020(13) 0.0137(14)
C6 0.0242(16) 0.0338(15) 0.0316(16) 0.0059(13) 0.0037(12) 0.0126(13)
C7 0.0233(15) 0.0322(15) 0.0308(15) 0.0090(12) 0.0048(12) 0.0095(12)
C8 0.0271(17) 0.0482(19) 0.0392(18) 0.0170(15) 0.0080(14) 0.0161(15)
C9 0.0293(18) 0.0378(17) 0.050(2) 0.0138(15) 0.0088(15) 0.0095(14)
C10 0.034(2) 0.067(2) 0.056(2) 0.006(2) 0.0016(17) 0.0216(19)
C11 0.032(2) 0.075(3) 0.082(3) 0.007(3) -0.007(2) 0.013(2)
C12 0.054(3) 0.065(3) 0.085(4) -0.009(3) -0.004(3) -0.002(2)
C13 0.050(8) 0.050(12) 0.050(16) 0.000(11) 0.000(8) 0.000(7)
C13' 0.050(8) 0.050(11) 0.050(13) 0.000(8) 0.000(8) 0.000(7)
C14 0.042(3) 0.068(3) 0.113(4) -0.028(3) 0.026(3) 0.005(2)
C15 0.0214(15) 0.0408(17) 0.0294(15) 0.0059(13) 0.0020(12) 0.0115(13)
C16 0.0293(17) 0.0473(19) 0.0409(18) 0.0181(15) 0.0076(14) 0.0188(15)
C17 0.0308(18) 0.054(2) 0.0363(17) 0.0139(15) 0.0052(14) 0.0205(16)
C18 0.058(3) 0.072(3) 0.074(3) 0.007(2) -0.017(2) 0.036(2)
C19 0.063(3) 0.101(4) 0.084(4) 0.007(3) -0.030(3) 0.036(3)
C20 0.057(3) 0.083(3) 0.056(3) -0.003(2) -0.007(2) 0.015(3)
C21 0.079(4) 0.064(3) 0.080(3) -0.005(3) -0.010(3) 0.025(3)
C22 0.055(3) 0.063(3) 0.067(3) 0.007(2) -0.010(2) 0.029(2)
C23 0.081(4) 0.072(3) 0.072(3) -0.014(3) -0.020(3) 0.043(3)
C24 0.064(3) 0.050(2) 0.044(2) 0.0064(18) -0.0041(19) 0.017(2)
C25 0.049(3) 0.104(4) 0.056(3) -0.023(3) -0.008(2) 0.033(3)
C26 0.043(2) 0.060(2) 0.048(2) -0.0023(19) -0.0089(18) 0.0169(19)
C27 0.127(6) 0.148(6) 0.080(4) -0.013(4) -0.043(4) 0.055(5)
C28 0.129(6) 0.090(4) 0.128(6) -0.005(4) -0.065(5) 0.034(4)
C29 0.106(5) 0.082(4) 0.072(3) -0.001(3) -0.038(3) 0.022(3)
C30 0.132(6) 0.074(3) 0.072(3) 0.007(3) -0.039(3) 0.029(4)
C31 0.085(4) 0.060(3) 0.053(3) -0.001(2) -0.018(2) 0.017(2)
C32 0.144(6) 0.074(3) 0.051(3) 0.003(3) -0.026(3) 0.005(4)
N1 0.0321(16) 0.0478(16) 0.0379(15) 0.0002(13) -0.0011(12) 0.0075(13)
N2 0.081(3) 0.153(5) 0.064(3) -0.042(3) -0.019(2) 0.060(3)
N3 0.073(3) 0.130(4) 0.055(2) -0.023(2) -0.025(2) 0.051(3)
N4 0.0413(18) 0.0504(17) 0.0405(16) 0.0014(14) 0.0028(13) 0.0181(14)
N5 0.083(3) 0.053(2) 0.0401(18) 0.0003(16) -0.0061(18) 0.0106(19)
N6 0.105(4) 0.071(3) 0.081(3) -0.014(2) -0.019(3) 0.046(3)
O1 0.0272(12) 0.0530(14) 0.0479(14) 0.0150(11) 0.0063(10) 0.0217(11)
O2 0.0310(13) 0.0504(14) 0.0396(13) 0.0205(11) -0.0002(10) 0.0109(11)
O3 0.0257(12) 0.0556(14) 0.0498(14) 0.0272(12) 0.0081(10) 0.0133(11)
O4 0.0263(12) 0.0515(13) 0.0536(14) 0.0221(12) 0.0138(10) 0.0210(11)
O5 0.0498(17) 0.0492(15) 0.077(2) 0.0243(14) -0.0026(14) 0.0218(13)
O6 0.0340(15) 0.101(2) 0.0370(14) 0.0136(14) 0.0098(11) 0.0197(15)

loop_
_atom_type_symbol
_atom_type_description
_atom_type_scat_dispersion_real
_atom_type_scat_dispersion_imag
_atom_type_scat_source
C C 0.0033 0.0016 'International Tables Vol C Tables 4.2.6.8 and 6.1.1.4'
H H 0.0000 0.0000 'International Tables Vol C Tables 4.2.6.8 and 6.1.1.4'
Cd Cd -0.8075 1.2024 'International Tables Vol C Tables 4.2.6.8 and 6.1.1.4'
N N 0.0061 0.0033 'International Tables Vol C Tables 4.2.6.8 and 6.1.1.4'
O O 0.0106 0.0060 'International Tables Vol C Tables 4.2.6.8 and 6.1.1.4'

loop_
_geom_angle_atom_site_label_1
_geom_angle_atom_site_label_2
_geom_angle_atom_site_label_3
_geom_angle
_geom_angle_site_symmetry_1
_geom_angle_site_symmetry_3
O1 Cd1 N1 109.40(10) . .
O1 Cd1 N4 89.76(10) . .
N1 Cd1 N4 158.79(12) . .
O1 Cd1 O4 97.72(8) . .
N1 Cd1 O4 92.18(10) . .
N4 Cd1 O4 94.20(10) . .
O1 Cd1 O2 108.43(8) . 2_666
N1 Cd1 O2 85.31(10) . 2_666
N4 Cd1 O2 79.87(10) . 2_666
O4 Cd1 O2 153.07(8) . 2_666
O1 Cd1 O3 149.57(8) . .
N1 Cd1 O3 86.03(10) . .
N4 Cd1 O3 81.32(10) . .
O4 Cd1 O3 54.46(8) . .
O2 Cd1 O3 98.61(8) 2_666 .
O1 Cd1 C15 124.01(9) . .
N1 Cd1 C15 88.85(10) . .
N4 Cd1 C15 87.68(10) . .
O4 Cd1 C15 27.12(9) . .
O2 Cd1 C15 125.95(9) 2_666 .
O3 Cd1 C15 27.35(8) . .
O2 C1 O1 125.4(3) . .
O2 C1 C2 119.2(3) . .
O1 C1 C2 115.5(3) . .
C7 C2 C3 119.1(3) 1_455 .
C7 C2 C1 119.2(3) 1_455 .
C3 C2 C1 121.6(3) . .
C4 C3 C2 119.4(3) . .
C4 C3 C8 118.1(3) . .
C2 C3 C8 122.4(3) . .
C5 C4 C3 121.8(3) 1_455 .
C5 C4 H4 119.1 1_455 .
C3 C4 H4 119.1 . .
C4 C5 C6 118.8(3) 1_655 .
C4 C5 C16 118.0(3) 1_655 .
C6 C5 C16 123.2(3) . .
C7 C6 C5 119.6(3) . .
C7 C6 C15 119.5(3) . .
C5 C6 C15 120.9(3) . .
C6 C7 C2 121.3(3) . 1_655
C6 C7 H7 119.3 . .
C2 C7 H7 119.3 1_655 .
O6 C8 C9 121.9(3) . .
O6 C8 C3 119.7(3) . .
C9 C8 C3 118.2(3) . .
C14 C9 C10 118.3(4) . .
C14 C9 C8 121.9(4) . .
C10 C9 C8 119.8(3) . .
C9 C10 C11 120.3(4) . .
C9 C10 H10 119.9 . .
C11 C10 H10 119.9 . .
C12 C11 C10 121.0(4) . .
C12 C11 H11 119.5 . .
C10 C11 H11 119.5 . .
C11 C12 C13 120.6(17) . .
C11 C12 C13' 116.8(18) . .
C13 C12 C13' 16(3) . .
C11 C12 H12 119.7 . .
C13 C12 H12 119.7 . .
C13' C12 H12 121.0 . .
C12 C13 C14 117(3) . .
C14 C13' C12 120(3) . .
C14 C13' H13 120.1 . .
C12 C13' H13 120.1 . .
C13' C14 C9 120.0(18) . .
C13' C14 C13 16(3) . .
C9 C14 C13 121.3(17) . .
C13' C14 H14 118.1 . .
C9 C14 H14 119.4 . .
C13 C14 H14 119.4 . .
O4 C15 O3 123.7(3) . .
O4 C15 C6 117.6(3) . .
O3 C15 C6 118.7(3) . .
O4 C15 Cd1 57.82(16) . .
O3 C15 Cd1 65.85(17) . .
C6 C15 Cd1 175.2(2) . .
O5 C16 C17 121.3(3) . .
O5 C16 C5 119.1(3) . .
C17 C16 C5 119.4(3) . .
C22 C17 C18 117.7(4) . .
C22 C17 C16 122.3(3) . .
C18 C17 C16 120.0(3) . .
C19 C18 C17 120.3(4) . .
C19 C18 H18 119.9 . .
C17 C18 H18 119.9 . .
C20 C19 C18 121.6(5) . .
C20 C19 H19 119.2 . .
C18 C19 H19 119.2 . .
C19 C20 C21 118.4(4) . .
C19 C20 H20 120.8 . .
C21 C20 H20 120.8 . .
C20 C21 C22 121.8(5) . .
C20 C21 H21 119.1 . .
C22 C21 H21 119.1 . .
C17 C22 C21 120.3(4) . .
C17 C22 H22 119.9 . .
C21 C22 H22 119.9 . .
N6 C23 N4 114.9(4) . .
N6 C23 H23 122.6 . .
N4 C23 H23 122.6 . .
N4 C24 N5 110.7(4) . .
N4 C24 H24 124.7 . .
N5 C24 H24 124.7 . .
N2 C25 N1 113.4(4) . .
N2 C25 H25 123.3 . .
N1 C25 H25 123.3 . .
N3 C26 N1 109.9(4) . .
N3 C26 H26 125.0 . .
N1 C26 H26 125.0 . .
C28 C27 N3 108.2(6) . .
C28 C27 H27A 110.1 . .
N3 C27 H27A 110.1 . .
C28 C27 H27B 110.1 . .
N3 C27 H27B 110.1 . .
H27A C27 H27B 108.4 . .
C27 C28 C29 114.4(6) . .
C27 C28 H28A 108.7 . .
C29 C28 H28A 108.7 . .
C27 C28 H28B 108.7 . .
C29 C28 H28B 108.7 . .
H28A C28 H28B 107.6 . .
C30 C29 C28 109.3(5) 1_666 .
C30 C29 H29A 109.8 1_666 .
C28 C29 H29A 109.8 . .
C30 C29 H29B 109.8 1_666 .
C28 C29 H29B 109.8 . .
H29A C29 H29B 108.3 . .
C29 C30 C31 116.9(5) 1_444 .
C29 C30 H30A 108.1 1_444 .
C31 C30 H30A 108.1 . .
C29 C30 H30B 108.1 1_444 .
C31 C30 H30B 108.1 . .
H30A C30 H30B 107.3 . .
C32 C31 C30 109.5(4) . .
C32 C31 H31A 109.8 . .
C30 C31 H31A 109.8 . .
C32 C31 H31B 109.8 . .
C30 C31 H31B 109.8 . .
H31A C31 H31B 108.2 . .
N5 C32 C31 114.1(4) . .
N5 C32 H32A 108.7 . .
C31 C32 H32A 108.7 . .
N5 C32 H32B 108.7 . .
C31 C32 H32B 108.7 . .
H32A C32 H32B 107.6 . .
C26 N1 C25 103.8(3) . .
C26 N1 Cd1 126.9(3) . .
C25 N1 Cd1 127.5(3) . .
C25 N2 N3 102.8(4) . .
C26 N3 N2 110.0(4) . .
C26 N3 C27 128.6(5) . .
N2 N3 C27 121.1(5) . .
C24 N4 C23 102.5(3) . .
C24 N4 Cd1 130.4(3) . .
C23 N4 Cd1 127.0(3) . .
C24 N5 N6 110.1(3) . .
C24 N5 C32 128.3(4) . .
N6 N5 C32 121.6(4) . .
C23 N6 N5 101.9(4) . .
C1 O1 Cd1 119.5(2) . .
C1 O2 Cd1 140.1(2) . 2_666
C15 O3 Cd1 86.80(18) . .
C15 O4 Cd1 95.06(19) . .

loop_
_geom_bond_atom_site_label_1
_geom_bond_atom_site_label_2
_geom_bond_distance
_geom_bond_site_symmetry_2
Cd1 O1 2.220(2) .
Cd1 N1 2.285(3) .
Cd1 N4 2.295(3) .
Cd1 O4 2.317(2) .
Cd1 O2 2.339(2) 2_666
Cd1 O3 2.493(2) .
Cd1 C15 2.727(3) .
C1 O2 1.251(4) .
C1 O1 1.259(4) .
C1 C2 1.506(4) .
C2 C7 1.393(4) 1_455
C2 C3 1.395(4) .
C3 C4 1.388(4) .
C3 C8 1.513(4) .
C4 C5 1.385(4) 1_455
C4 H4 0.9300 .
C5 C4 1.385(4) 1_655
C5 C6 1.401(4) .
C5 C16 1.507(4) .
C6 C7 1.388(4) .
C6 C15 1.507(4) .
C7 C2 1.393(4) 1_655
C7 H7 0.9300 .
C8 O6 1.215(4) .
C8 C9 1.486(5) .
C9 C14 1.356(6) .
C9 C10 1.378(5) .
C10 C11 1.383(6) .
C10 H10 0.9300 .
C11 C12 1.345(7) .
C11 H11 0.9300 .
C12 C13 1.36(4) .
C12 C13' 1.40(4) .
C12 H12 0.9300 .
C13 C14 1.43(5) .
C13' C14 1.35(4) .
C13' H13 0.9300 .
C14 H14 0.9300 .
C15 O4 1.248(4) .
C15 O3 1.255(4) .
C16 O5 1.220(4) .
C16 C17 1.486(5) .
C17 C22 1.364(5) .
C17 C18 1.383(5) .
C18 C19 1.374(6) .
C18 H18 0.9300 .
C19 C20 1.339(7) .
C19 H19 0.9300 .
C20 C21 1.346(7) .
C20 H20 0.9300 .
C21 C22 1.379(6) .
C21 H21 0.9300 .
C22 H22 0.9300 .
C23 N6 1.315(6) .
C23 N4 1.341(5) .
C23 H23 0.9300 .
C24 N4 1.307(5) .
C24 N5 1.317(5) .
C24 H24 0.9300 .
C25 N2 1.315(6) .
C25 N1 1.342(5) .
C25 H25 0.9300 .
C26 N3 1.307(5) .
C26 N1 1.319(5) .
C26 H26 0.9300 .
C27 C28 1.404(9) .
C27 N3 1.492(7) .
C27 H27A 0.9700 .
C27 H27B 0.9700 .
C28 C29 1.541(7) .
C28 H28A 0.9700 .
C28 H28B 0.9700 .
C29 C30 1.450(8) 1_666
C29 H29A 0.9700 .
C29 H29B 0.9700 .
C30 C29 1.450(8) 1_444
C30 C31 1.526(6) .
C30 H30A 0.9700 .
C30 H30B 0.9701 .
C31 C32 1.478(7) .
C31 H31A 0.9700 .
C31 H31B 0.9700 .
C32 N5 1.456(6) .
C32 H32A 0.9700 .
C32 H32B 0.9701 .
N2 N3 1.355(6) .
N5 N6 1.342(6) .
O2 Cd1 2.339(2) 2_666

loop_
_geom_torsion_atom_site_label_1
_geom_torsion_atom_site_label_2
_geom_torsion_atom_site_label_3
_geom_torsion_atom_site_label_4
_geom_torsion
_geom_torsion_site_symmetry_1
_geom_torsion_site_symmetry_4
O2 C1 C2 C7 -29.5(4) . 1_455
O1 C1 C2 C7 149.8(3) . 1_455
O2 C1 C2 C3 153.9(3) . .
O1 C1 C2 C3 -26.8(4) . .
C7 C2 C3 C4 -1.1(5) 1_455 .
C1 C2 C3 C4 175.4(3) . .
C7 C2 C3 C8 177.2(3) 1_455 .
C1 C2 C3 C8 -6.2(5) . .
C2 C3 C4 C5 -1.1(5) . 1_455
C8 C3 C4 C5 -179.6(3) . 1_455
C4 C5 C6 C7 -0.1(5) 1_655 .
C16 C5 C6 C7 179.9(3) . .
C4 C5 C6 C15 177.5(3) 1_655 .
C16 C5 C6 C15 -2.5(5) . .
C5 C6 C7 C2 -2.2(4) . 1_655
C15 C6 C7 C2 -179.8(3) . 1_655
C4 C3 C8 O6 -60.3(5) . .
C2 C3 C8 O6 121.3(4) . .
C4 C3 C8 C9 115.8(3) . .
C2 C3 C8 C9 -62.6(4) . .
O6 C8 C9 C14 149.6(5) . .
C3 C8 C9 C14 -26.4(6) . .
O6 C8 C9 C10 -29.0(5) . .
C3 C8 C9 C10 155.0(3) . .
C14 C9 C10 C11 -0.3(7) . .
C8 C9 C10 C11 178.4(4) . .
C9 C10 C11 C12 -0.2(7) . .
C10 C11 C12 C13 8(4) . .
C10 C11 C12 C13' -10(2) . .
C11 C12 C13 C14 -14(8) . .
C13' C12 C13 C14 67(11) . .
C11 C12 C13' C14 22(4) . .
C13 C12 C13' C14 -86(12) . .
C12 C13' C14 C9 -23(5) . .
C12 C13' C14 C13 76(12) . .
C10 C9 C14 C13' 12(2) . .
C8 C9 C14 C13' -167(2) . .
C10 C9 C14 C13 -6(4) . .
C8 C9 C14 C13 175(4) . .
C12 C13 C14 C13' -77(12) . .
C12 C13 C14 C9 13(8) . .
C7 C6 C15 O4 154.9(3) . .
C5 C6 C15 O4 -22.8(4) . .
C7 C6 C15 O3 -24.0(4) . .
C5 C6 C15 O3 158.4(3) . .
C7 C6 C15 Cd1 136(2) . .
C5 C6 C15 Cd1 -42(3) . .
O1 Cd1 C15 O4 15.8(2) . .
N1 Cd1 C15 O4 -97.0(2) . .
N4 Cd1 C15 O4 103.9(2) . .
O2 Cd1 C15 O4 179.60(18) 2_666 .
O3 Cd1 C15 O4 179.4(3) . .
O1 Cd1 C15 O3 -163.64(17) . .
N1 Cd1 C15 O3 83.58(19) . .
N4 Cd1 C15 O3 -75.50(19) . .
O4 Cd1 C15 O3 -179.4(3) . .
O2 Cd1 C15 O3 0.2(2) 2_666 .
O1 Cd1 C15 C6 36(3) . .
N1 Cd1 C15 C6 -77(3) . .
N4 Cd1 C15 C6 124(3) . .
O4 Cd1 C15 C6 20(2) . .
O2 Cd1 C15 C6 -161(3) 2_666 .
O3 Cd1 C15 C6 -161(3) . .
C4 C5 C16 O5 -62.3(4) 1_655 .
C6 C5 C16 O5 117.7(4) . .
C4 C5 C16 C17 112.1(4) 1_655 .
C6 C5 C16 C17 -67.9(4) . .
O5 C16 C17 C22 163.7(4) . .
C5 C16 C17 C22 -10.6(5) . .
O5 C16 C17 C18 -13.9(6) . .
C5 C16 C17 C18 171.7(4) . .
C22 C17 C18 C19 -0.7(7) . .
C16 C17 C18 C19 177.1(5) . .
C17 C18 C19 C20 -1.6(9) . .
C18 C19 C20 C21 2.7(9) . .
C19 C20 C21 C22 -1.6(9) . .
C18 C17 C22 C21 1.7(7) . .
C16 C17 C22 C21 -176.0(4) . .
C20 C21 C22 C17 -0.6(8) . .
N3 C27 C28 C29 174.1(6) . .
C27 C28 C29 C30 163.6(7) . 1_666
C29 C30 C31 C32 171.7(6) 1_444 .
C30 C31 C32 N5 171.7(5) . .
N3 C26 N1 C25 2.0(5) . .
N3 C26 N1 Cd1 -163.7(3) . .
N2 C25 N1 C26 -1.1(6) . .
N2 C25 N1 Cd1 164.4(4) . .
O1 Cd1 N1 C26 -169.1(3) . .
N4 Cd1 N1 C26 37.3(5) . .
O4 Cd1 N1 C26 -70.2(3) . .
O2 Cd1 N1 C26 83.0(3) 2_666 .
O3 Cd1 N1 C26 -16.0(3) . .
C15 Cd1 N1 C26 -43.3(3) . .
O1 Cd1 N1 C25 28.5(4) . .
N4 Cd1 N1 C25 -125.1(4) . .
O4 Cd1 N1 C25 127.4(4) . .
O2 Cd1 N1 C25 -79.4(4) 2_666 .
O3 Cd1 N1 C25 -178.4(4) . .
C15 Cd1 N1 C25 154.3(4) . .
N1 C25 N2 N3 -0.1(7) . .
N1 C26 N3 N2 -2.2(6) . .
N1 C26 N3 C27 171.3(6) . .
C25 N2 N3 C26 1.4(7) . .
C25 N2 N3 C27 -172.7(6) . .
C28 C27 N3 C26 121.0(8) . .
C28 C27 N3 N2 -66.1(9) . .
N5 C24 N4 C23 -0.4(5) . .
N5 C24 N4 Cd1 -176.6(3) . .
N6 C23 N4 C24 0.2(6) . .
N6 C23 N4 Cd1 176.5(4) . .
O1 Cd1 N4 C24 12.9(4) . .
N1 Cd1 N4 C24 168.0(3) . .
O4 Cd1 N4 C24 -84.8(4) . .
O2 Cd1 N4 C24 121.7(4) 2_666 .
O3 Cd1 N4 C24 -137.9(4) . .
C15 Cd1 N4 C24 -111.2(4) . .
O1 Cd1 N4 C23 -162.5(4) . .
N1 Cd1 N4 C23 -7.3(6) . .
O4 Cd1 N4 C23 99.8(4) . .
O2 Cd1 N4 C23 -53.7(4) 2_666 .
O3 Cd1 N4 C23 46.8(4) . .
C15 Cd1 N4 C23 73.5(4) . .
N4 C24 N5 N6 0.6(6) . .
N4 C24 N5 C32 -177.8(5) . .
C31 C32 N5 C24 -126.3(6) . .
C31 C32 N5 N6 55.5(8) . .
N4 C23 N6 N5 0.2(6) . .
C24 N5 N6 C23 -0.5(6) . .
C32 N5 N6 C23 178.0(5) . .
O2 C1 O1 Cd1 1.3(4) . .
C2 C1 O1 Cd1 -177.90(18) . .
N1 Cd1 O1 C1 -50.2(2) . .
N4 Cd1 O1 C1 120.6(2) . .
O4 Cd1 O1 C1 -145.2(2) . .
O2 Cd1 O1 C1 41.3(2) 2_666 .
O3 Cd1 O1 C1 -167.2(2) . .
C15 Cd1 O1 C1 -152.4(2) . .
O1 C1 O2 Cd1 -92.2(4) . 2_666
C2 C1 O2 Cd1 87.0(4) . 2_666
O4 C15 O3 Cd1 -0.6(3) . .
C6 C15 O3 Cd1 178.2(3) . .
O1 Cd1 O3 C15 27.4(3) . .
N1 Cd1 O3 C15 -95.2(2) . .
N4 Cd1 O3 C15 101.9(2) . .
O4 Cd1 O3 C15 0.34(17) . .
O2 Cd1 O3 C15 -179.83(18) 2_666 .
O3 C15 O4 Cd1 0.7(3) . .
C6 C15 O4 Cd1 -178.2(2) . .
O1 Cd1 O4 C15 -166.87(19) . .
N1 Cd1 O4 C15 83.2(2) . .
N4 Cd1 O4 C15 -76.5(2) . .
O2 Cd1 O4 C15 -0.7(3) 2_666 .
O3 Cd1 O4 C15 -0.34(18) . .
